data_4030293
loop_
_publ_author_name
'Chung, Abbie'
'Miner, Matthew R.'
'Richert, Kathleen J.'
'Rieder, Curtis J.'
'Woerpel, K. A.'

_publ_section_title
;
 Formation of an Endoperoxide upon Chromium-Catalyzed Allylic Oxidation of
 a Triterpene by Oxygen.
;
_journal_issue 1
_journal_name_full 'The Journal of organic chemistry'
_journal_page_first 266
_journal_paper_doi 10.1021/jo502344x
_journal_volume 80
_journal_year 2014
_chemical_absolute_configuration syn
_chemical_formula_moiety 'C31 H44 O5'
_chemical_formula_sum 'C31 H44 O5'
_chemical_formula_weight 496.66
_chemical_name_systematic
; 
 ? 
;
_space_group_IT_number 19
_symmetry_cell_setting orthorhombic
_symmetry_space_group_name_Hall 'P 2ac 2ab'
_symmetry_space_group_name_H-M 'P 21 21 21'
_atom_sites_solution_hydrogens geom
_atom_sites_solution_primary direct
_atom_sites_solution_secondary difmap
_audit_creation_method SHELXL-97
_cell_angle_alpha 90.00
_cell_angle_beta 90.00
_cell_angle_gamma 90.00
_cell_formula_units_Z 8
_cell_length_a 7.4322(4)
_cell_length_b 22.4492(14)
_cell_length_c 32.2193(19)
_cell_measurement_reflns_used 9917
_cell_measurement_temperature 100(2)
_cell_measurement_theta_max 25.74
_cell_measurement_theta_min 2.21
_cell_volume 5375.7(5)
_computing_cell_refinement 'Bruker SAINT'
_computing_data_collection 'Bruker APEX2'
_computing_data_reduction 'Bruker SAINT'
_computing_molecular_graphics 'Bruker SHELXTL'
_computing_publication_material 'Bruker SHELXTL'
_computing_structure_refinement 'SHELXL-97 (Sheldrick, 2008)'
_computing_structure_solution 'SHELXS-97 (Sheldrick, 2008)'
_diffrn_ambient_temperature 100(2)
_diffrn_measured_fraction_theta_full 0.998
_diffrn_measured_fraction_theta_max 0.998
_diffrn_measurement_device_type 'Bruker APEX-II CCD'
_diffrn_measurement_method '\f and \w scans'
_diffrn_radiation_monochromator graphite
_diffrn_radiation_source 'fine-focus sealed tube'
_diffrn_radiation_type MoK\a
_diffrn_radiation_wavelength 0.71073
_diffrn_reflns_av_R_equivalents 0.0808
_diffrn_reflns_av_sigmaI/netI 0.0318
_diffrn_reflns_limit_h_max 9
_diffrn_reflns_limit_h_min -9
_diffrn_reflns_limit_k_max 28
_diffrn_reflns_limit_k_min -28
_diffrn_reflns_limit_l_max 41
_diffrn_reflns_limit_l_min -41
_diffrn_reflns_number 117028
_diffrn_reflns_theta_full 27.13
_diffrn_reflns_theta_max 27.13
_diffrn_reflns_theta_min 1.56
_exptl_absorpt_coefficient_mu 0.081
_exptl_absorpt_correction_T_max 0.9943
_exptl_absorpt_correction_T_min 0.9559
_exptl_absorpt_correction_type multi-scan
_exptl_absorpt_process_details SADABS
_exptl_crystal_colour colorless
_exptl_crystal_density_diffrn 1.227
_exptl_crystal_density_method 'not measured'
_exptl_crystal_description needle
_exptl_crystal_F_000 2160
_exptl_crystal_size_max 0.56
_exptl_crystal_size_mid 0.27
_exptl_crystal_size_min 0.07
_refine_diff_density_max 0.236
_refine_diff_density_min -0.194
_refine_diff_density_rms 0.043
_refine_ls_abs_structure_details 'Flack H D (1983), Acta Cryst. A39, 876-881'
_refine_ls_extinction_method none
_refine_ls_goodness_of_fit_ref 1.056
_refine_ls_hydrogen_treatment constr
_refine_ls_matrix_type full
_refine_ls_number_parameters 664
_refine_ls_number_reflns 6665
_refine_ls_number_restraints 0
_refine_ls_restrained_S_all 1.056
_refine_ls_R_factor_all 0.0513
_refine_ls_R_factor_gt 0.0403
_refine_ls_shift/su_max 0.000
_refine_ls_shift/su_mean 0.000
_refine_ls_structure_factor_coef Fsqd
_refine_ls_weighting_details 'calc w=1/[\s^2^(Fo^2^)+(0.0443P)^2^+2.0489P] where P=(Fo^2^+2Fc^2^)/3'
_refine_ls_weighting_scheme calc
_refine_ls_wR_factor_gt 0.0913
_refine_ls_wR_factor_ref 0.0965
_reflns_number_gt 5798
_reflns_number_total 6665
_reflns_threshold_expression >2sigma(I)
_cod_data_source_file jo502344x_si_003.cif
_cod_data_source_block 11kaw4h
_cod_depositor_comments 'Adding full bibliography for 4030293--4030296.cif.'
_cod_database_code 4030293

loop_
_symmetry_equiv_pos_as_xyz
'x, y, z'
'x+1/2, -y+1/2, -z'
'-x, y+1/2, -z+1/2'
'-x+1/2, -y, z+1/2'

loop_
_atom_site_label
_atom_site_type_symbol
_atom_site_fract_x
_atom_site_fract_y
_atom_site_fract_z
_atom_site_U_iso_or_equiv
_atom_site_adp_type
_atom_site_occupancy
_atom_site_symmetry_multiplicity
_atom_site_calc_flag
_atom_site_refinement_flags
O1 O 0.0012(2) 0.16390(8) 0.36882(6) 0.0238(4) Uani 1 1 d .
O2 O 0.1467(2) 0.12862(7) 0.34806(5) 0.0181(4) Uani 1 1 d .
O3 O 0.0315(3) 0.21251(8) 0.27478(6) 0.0235(4) Uani 1 1 d .
O4 O -0.0120(3) -0.01341(9) 0.15976(6) 0.0270(4) Uani 1 1 d .
O5 O 0.1463(3) -0.08584(8) 0.12886(5) 0.0223(4) Uani 1 1 d .
C1 C 0.0496(3) 0.22628(11) 0.36495(8) 0.0174(5) Uani 1 1 d .
H1 H -0.0263 0.2449 0.3428 0.021 Uiso 1 1 calc R
C2 C 0.2463(3) 0.22690(10) 0.35091(7) 0.0146(5) Uani 1 1 d .
C3 C 0.3642(3) 0.21397(11) 0.38978(8) 0.0170(5) Uani 1 1 d .
H3 H 0.3152 0.1760 0.4014 0.020 Uiso 1 1 calc R
C4 C 0.3445(4) 0.25985(12) 0.42538(8) 0.0232(6) Uani 1 1 d .
C5 C 0.1481(4) 0.27570(12) 0.43034(8) 0.0246(6) Uani 1 1 d .
H5 H 0.1158 0.2999 0.4533 0.030 Uiso 1 1 calc R
C6 C 0.0174(4) 0.25838(11) 0.40508(8) 0.0230(6) Uani 1 1 d .
H6 H -0.1033 0.2668 0.4128 0.028 Uiso 1 1 calc R
C7 C 0.2847(4) 0.28670(10) 0.32962(8) 0.0191(5) Uani 1 1 d .
H7A H 0.2280 0.3189 0.3454 0.029 Uiso 1 1 calc R
H7B H 0.2357 0.2861 0.3014 0.029 Uiso 1 1 calc R
H7C H 0.4149 0.2933 0.3284 0.029 Uiso 1 1 calc R
C8 C 0.4578(4) 0.31714(12) 0.42034(10) 0.0304(7) Uani 1 1 d .
H8A H 0.4473 0.3415 0.4455 0.046 Uiso 1 1 calc R
H8B H 0.4138 0.3398 0.3964 0.046 Uiso 1 1 calc R
H8C H 0.5842 0.3064 0.4159 0.046 Uiso 1 1 calc R
C9 C 0.4025(5) 0.22956(15) 0.46622(9) 0.0378(8) Uani 1 1 d .
H9A H 0.3284 0.1941 0.4709 0.057 Uiso 1 1 calc R
H9B H 0.3867 0.2574 0.4893 0.057 Uiso 1 1 calc R
H9C H 0.5293 0.2179 0.4643 0.057 Uiso 1 1 calc R
C10 C 0.2494(3) 0.16971(10) 0.32296(7) 0.0144(5) Uani 1 1 d .
C11 C 0.4383(3) 0.14234(10) 0.31367(7) 0.0148(5) Uani 1 1 d .
C12 C 0.5558(3) 0.14027(11) 0.35299(8) 0.0207(5) Uani 1 1 d .
H12A H 0.5111 0.1082 0.3714 0.025 Uiso 1 1 calc R
H12B H 0.6808 0.1303 0.3450 0.025 Uiso 1 1 calc R
C13 C 0.5564(3) 0.19910(11) 0.37710(8) 0.0209(5) Uani 1 1 d .
H13A H 0.6332 0.1954 0.4021 0.025 Uiso 1 1 calc R
H13B H 0.6058 0.2313 0.3595 0.025 Uiso 1 1 calc R
C14 C 0.5324(3) 0.18522(11) 0.28262(8) 0.0188(5) Uani 1 1 d .
H14A H 0.6611 0.1759 0.2814 0.028 Uiso 1 1 calc R
H14B H 0.5163 0.2264 0.2919 0.028 Uiso 1 1 calc R
H14C H 0.4790 0.1804 0.2550 0.028 Uiso 1 1 calc R
C15 C 0.4196(3) 0.07823(10) 0.29325(7) 0.0148(5) Uani 1 1 d .
C16 C 0.2961(3) 0.08187(10) 0.25556(7) 0.0138(5) Uani 1 1 d .
C17 C 0.1705(3) 0.12473(11) 0.25209(8) 0.0171(5) Uani 1 1 d .
H17 H 0.0944 0.1235 0.2284 0.020 Uiso 1 1 calc R
C18 C 0.1414(3) 0.17326(11) 0.28198(8) 0.0160(5) Uani 1 1 d .
C19 C 0.3351(4) 0.03124(11) 0.32334(7) 0.0192(5) Uani 1 1 d .
H19A H 0.3693 -0.0089 0.3144 0.029 Uiso 1 1 calc R
H19B H 0.2038 0.0350 0.3229 0.029 Uiso 1 1 calc R
H19C H 0.3794 0.0382 0.3516 0.029 Uiso 1 1 calc R
C20 C 0.3066(3) 0.03462(10) 0.22163(7) 0.0150(5) Uani 1 1 d .
H20 H 0.2504 0.0522 0.1962 0.018 Uiso 1 1 calc R
C21 C 0.5038(3) 0.01910(11) 0.21035(7) 0.0164(5) Uani 1 1 d .
C22 C 0.6060(3) 0.00286(11) 0.25021(8) 0.0176(5) Uani 1 1 d .
H22A H 0.5486 -0.0324 0.2631 0.021 Uiso 1 1 calc R
H22B H 0.7312 -0.0081 0.2430 0.021 Uiso 1 1 calc R
C23 C 0.6093(3) 0.05394(11) 0.28171(8) 0.0183(5) Uani 1 1 d .
H23A H 0.6820 0.0870 0.2702 0.022 Uiso 1 1 calc R
H23B H 0.6695 0.0399 0.3073 0.022 Uiso 1 1 calc R
C24 C 0.5931(4) 0.07272(11) 0.18914(8) 0.0226(6) Uani 1 1 d .
H24A H 0.7204 0.0639 0.1840 0.034 Uiso 1 1 calc R
H24B H 0.5833 0.1078 0.2071 0.034 Uiso 1 1 calc R
H24C H 0.5328 0.0807 0.1627 0.034 Uiso 1 1 calc R
C25 C 0.1939(3) -0.02066(11) 0.23349(7) 0.0178(5) Uani 1 1 d .
H25A H 0.2383 -0.0364 0.2603 0.021 Uiso 1 1 calc R
H25B H 0.0673 -0.0083 0.2375 0.021 Uiso 1 1 calc R
C26 C 0.1998(3) -0.07082(11) 0.20111(8) 0.0180(5) Uani 1 1 d .
C27 C 0.3970(4) -0.08702(11) 0.19240(8) 0.0204(5) Uani 1 1 d .
H27A H 0.4512 -0.1042 0.2178 0.024 Uiso 1 1 calc R
H27B H 0.4017 -0.1177 0.1703 0.024 Uiso 1 1 calc R
C28 C 0.5061(3) -0.03295(11) 0.17888(8) 0.0183(5) Uani 1 1 d .
H28A H 0.4584 -0.0185 0.1520 0.022 Uiso 1 1 calc R
H28B H 0.6323 -0.0454 0.1743 0.022 Uiso 1 1 calc R
C29 C 0.0977(4) -0.12544(11) 0.21804(8) 0.0251(6) Uani 1 1 d .
H29A H -0.0301 -0.1156 0.2211 0.038 Uiso 1 1 calc R
H29B H 0.1474 -0.1366 0.2451 0.038 Uiso 1 1 calc R
H29C H 0.1110 -0.1588 0.1987 0.038 Uiso 1 1 calc R
C30 C 0.1007(3) -0.05183(11) 0.16170(8) 0.0190(5) Uani 1 1 d .
C31 C 0.0523(4) -0.07227(12) 0.09090(8) 0.0255(6) Uani 1 1 d .
H31A H 0.0757 -0.0308 0.0831 0.038 Uiso 1 1 calc .
H31B H -0.0772 -0.0780 0.0950 0.038 Uiso 1 1 calc .
H31C H 0.0944 -0.0988 0.0688 0.038 Uiso 1 1 calc .
O6 O 0.2813(2) 0.08944(8) -0.01873(6) 0.0194(4) Uani 1 1 d .
O7 O 0.4338(2) 0.12421(7) 0.00016(5) 0.0160(3) Uani 1 1 d .
O8 O 0.2786(2) 0.07136(8) 0.08291(6) 0.0220(4) Uani 1 1 d .
O9 O 0.5692(3) 0.37202(8) 0.20064(5) 0.0262(4) Uani 1 1 d .
O10 O 0.3667(2) 0.30943(8) 0.17334(5) 0.0206(4) Uani 1 1 d .
C32 C 0.2941(3) 0.02892(10) -0.00325(8) 0.0165(5) Uani 1 1 d .
H32 H 0.2084 0.0235 0.0204 0.020 Uiso 1 1 calc R
C33 C 0.4874(3) 0.02296(10) 0.01262(7) 0.0141(5) Uani 1 1 d .
C34 C 0.6090(3) 0.01784(11) -0.02633(7) 0.0147(5) Uani 1 1 d .
H34 H 0.5753 0.0529 -0.0438 0.018 Uiso 1 1 calc R
C35 C 0.5733(3) -0.03701(11) -0.05439(8) 0.0176(5) Uani 1 1 d .
C36 C 0.3733(3) -0.04683(11) -0.05742(8) 0.0198(5) Uani 1 1 d .
H36 H 0.3320 -0.0777 -0.0752 0.024 Uiso 1 1 calc R
C37 C 0.2507(3) -0.01533(11) -0.03700(8) 0.0208(5) Uani 1 1 d .
H37 H 0.1278 -0.0210 -0.0441 0.025 Uiso 1 1 calc R
C38 C 0.4987(3) -0.02999(11) 0.04273(8) 0.0188(5) Uani 1 1 d .
H38A H 0.4244 -0.0628 0.0323 0.028 Uiso 1 1 calc R
H38B H 0.4549 -0.0177 0.0701 0.028 Uiso 1 1 calc R
H38C H 0.6240 -0.0432 0.0450 0.028 Uiso 1 1 calc R
C39 C 0.6671(4) -0.09504(11) -0.04071(8) 0.0225(6) Uani 1 1 d .
H32A H 0.6350 -0.1273 -0.0598 0.034 Uiso 1 1 calc R
H32B H 0.6283 -0.1055 -0.0126 0.034 Uiso 1 1 calc R
H32C H 0.7978 -0.0892 -0.0410 0.034 Uiso 1 1 calc R
C40 C 0.6383(4) -0.02261(12) -0.09891(8) 0.0224(6) Uani 1 1 d .
H40A H 0.5786 0.0136 -0.1088 0.034 Uiso 1 1 calc R
H40B H 0.6085 -0.0559 -0.1174 0.034 Uiso 1 1 calc R
H40C H 0.7688 -0.0165 -0.0987 0.034 Uiso 1 1 calc R
C41 C 0.5161(3) 0.08652(10) 0.03161(7) 0.0134(5) Uani 1 1 d .
C42 C 0.7160(3) 0.10582(10) 0.03828(7) 0.0133(5) Uani 1 1 d .
C43 C 0.8299(3) 0.09211(10) -0.00022(8) 0.0158(5) Uani 1 1 d .
H43A H 0.7961 0.1199 -0.0228 0.019 Uiso 1 1 calc R
H43B H 0.9583 0.0989 0.0064 0.019 Uiso 1 1 calc R
C44 C 0.8057(3) 0.02800(11) -0.01545(8) 0.0171(5) Uani 1 1 d .
H44A H 0.8817 0.0210 -0.0402 0.021 Uiso 1 1 calc R
H44B H 0.8432 -0.0002 0.0065 0.021 Uiso 1 1 calc R
C45 C 0.7894(3) 0.06770(11) 0.07490(8) 0.0173(5) Uani 1 1 d .
H45A H 0.9207 0.0714 0.0761 0.026 Uiso 1 1 calc R
H45B H 0.7568 0.0259 0.0706 0.026 Uiso 1 1 calc R
H45C H 0.7371 0.0818 0.1010 0.026 Uiso 1 1 calc R
C46 C 0.7321(3) 0.17400(10) 0.05038(7) 0.0132(5) Uani 1 1 d .
C47 C 0.6124(3) 0.18622(10) 0.08799(7) 0.0138(5) Uani 1 1 d .
C48 C 0.4636(3) 0.15366(10) 0.09507(7) 0.0151(5) Uani 1 1 d .
H48 H 0.3879 0.1660 0.1172 0.018 Uiso 1 1 calc R
C49 C 0.4079(3) 0.10082(11) 0.07164(8) 0.0155(5) Uani 1 1 d .
C50 C 0.6683(3) 0.21667(10) 0.01513(7) 0.0163(5) Uani 1 1 d .
H50A H 0.7112 0.2571 0.0208 0.024 Uiso 1 1 calc R
H50B H 0.5365 0.2166 0.0139 0.024 Uiso 1 1 calc R
H50C H 0.7169 0.2030 -0.0115 0.024 Uiso 1 1 calc R
C51 C 0.6520(3) 0.23864(10) 0.11687(7) 0.0137(5) Uani 1 1 d .
H51 H 0.5970 0.2287 0.1443 0.016 Uiso 1 1 calc R
C52 C 0.8556(3) 0.24848(11) 0.12464(7) 0.0153(5) Uani 1 1 d .
C53 C 0.9562(3) 0.24819(10) 0.08302(7) 0.0165(5) Uani 1 1 d .
H53A H 0.9121 0.2816 0.0658 0.020 Uiso 1 1 calc R
H53B H 1.0860 0.2547 0.0882 0.020 Uiso 1 1 calc R
C54 C 0.9320(3) 0.18992(11) 0.05905(7) 0.0150(5) Uani 1 1 d .
H54A H 0.9877 0.1571 0.0751 0.018 Uiso 1 1 calc R
H54B H 0.9966 0.1930 0.0323 0.018 Uiso 1 1 calc R
C55 C 0.9272(4) 0.19807(11) 0.15269(8) 0.0206(5) Uani 1 1 d .
H55A H 0.8718 0.2011 0.1802 0.031 Uiso 1 1 calc R
H55B H 1.0582 0.2016 0.1553 0.031 Uiso 1 1 calc R
H55C H 0.8972 0.1594 0.1404 0.031 Uiso 1 1 calc R
C56 C 0.8882(3) 0.30742(11) 0.14755(8) 0.0181(5) Uani 1 1 d .
H56A H 0.8503 0.3025 0.1768 0.022 Uiso 1 1 calc R
H56B H 1.0190 0.3157 0.1476 0.022 Uiso 1 1 calc R
C57 C 0.7906(3) 0.36136(11) 0.12942(8) 0.0188(5) Uani 1 1 d .
H57A H 0.8374 0.3696 0.1012 0.023 Uiso 1 1 calc R
H57B H 0.8145 0.3967 0.1469 0.023 Uiso 1 1 calc R
C58 C 0.5866(3) 0.35035(10) 0.12714(7) 0.0157(5) Uani 1 1 d .
C59 C 0.5542(3) 0.29478(10) 0.10066(7) 0.0148(5) Uani 1 1 d .
H59A H 0.5948 0.3029 0.0720 0.018 Uiso 1 1 calc R
H59B H 0.4233 0.2866 0.0997 0.018 Uiso 1 1 calc R
C60 C 0.4901(4) 0.40343(10) 0.10718(8) 0.0202(5) Uani 1 1 d .
H60A H 0.5105 0.4392 0.1240 0.030 Uiso 1 1 calc R
H60B H 0.3607 0.3952 0.1057 0.030 Uiso 1 1 calc R
H60C H 0.5372 0.4098 0.0791 0.030 Uiso 1 1 calc R
C61 C 0.5123(3) 0.34523(11) 0.17100(8) 0.0174(5) Uani 1 1 d .
C62 C 0.2866(4) 0.30566(14) 0.21427(8) 0.0275(6) Uani 1 1 d .
H62A H 0.2323 0.3441 0.2215 0.041 Uiso 1 1 calc R
H62B H 0.3796 0.2957 0.2347 0.041 Uiso 1 1 calc R
H62C H 0.1936 0.2747 0.2143 0.041 Uiso 1 1 calc R

loop_
_atom_site_aniso_label
_atom_site_aniso_U_11
_atom_site_aniso_U_22
_atom_site_aniso_U_33
_atom_site_aniso_U_23
_atom_site_aniso_U_13
_atom_site_aniso_U_12
O1 0.0186(9) 0.0175(9) 0.0352(11) -0.0025(8) 0.0112(8) -0.0015(8)
O2 0.0179(9) 0.0154(8) 0.0212(9) -0.0008(7) 0.0062(7) 0.0012(7)
O3 0.0233(9) 0.0235(9) 0.0237(9) -0.0011(8) -0.0050(8) 0.0089(8)
O4 0.0195(9) 0.0329(10) 0.0285(10) -0.0062(8) -0.0052(8) 0.0094(9)
O5 0.0264(10) 0.0229(9) 0.0177(9) -0.0032(7) -0.0065(8) 0.0064(8)
C1 0.0158(12) 0.0161(12) 0.0202(13) 0.0013(10) 0.0008(10) -0.0011(10)
C2 0.0140(11) 0.0138(11) 0.0160(11) 0.0001(9) 0.0012(10) -0.0010(9)
C3 0.0188(12) 0.0145(11) 0.0179(12) -0.0013(10) -0.0038(10) 0.0008(10)
C4 0.0260(14) 0.0215(13) 0.0221(13) -0.0055(11) -0.0032(11) 0.0034(11)
C5 0.0307(15) 0.0218(13) 0.0214(13) -0.0038(11) 0.0051(12) 0.0018(12)
C6 0.0211(13) 0.0206(13) 0.0274(14) 0.0001(11) 0.0086(11) 0.0016(11)
C7 0.0219(12) 0.0145(11) 0.0207(13) 0.0025(10) 0.0028(11) 0.0010(10)
C8 0.0257(14) 0.0259(14) 0.0397(17) -0.0164(13) -0.0031(13) -0.0015(12)
C9 0.049(2) 0.0427(18) 0.0215(14) -0.0064(13) -0.0111(14) 0.0122(16)
C10 0.0143(11) 0.0134(11) 0.0157(11) 0.0026(9) 0.0002(10) -0.0011(9)
C11 0.0133(11) 0.0154(11) 0.0158(11) -0.0007(9) -0.0017(10) 0.0018(10)
C12 0.0161(12) 0.0196(12) 0.0262(14) -0.0058(11) -0.0068(11) 0.0035(10)
C13 0.0176(12) 0.0206(13) 0.0244(13) -0.0062(11) -0.0068(11) 0.0007(11)
C14 0.0160(12) 0.0143(11) 0.0261(13) -0.0016(10) 0.0034(10) -0.0031(10)
C15 0.0118(11) 0.0144(11) 0.0181(12) 0.0020(9) -0.0021(10) 0.0017(9)
C16 0.0128(11) 0.0147(11) 0.0138(11) 0.0024(9) 0.0007(9) -0.0023(9)
C17 0.0148(12) 0.0198(12) 0.0166(11) 0.0027(10) -0.0029(10) 0.0005(10)
C18 0.0123(11) 0.0172(12) 0.0184(12) 0.0023(9) 0.0005(10) 0.0001(10)
C19 0.0279(13) 0.0150(11) 0.0146(11) 0.0031(9) -0.0003(11) 0.0033(11)
C20 0.0128(11) 0.0166(12) 0.0156(11) -0.0012(9) -0.0016(9) 0.0004(9)
C21 0.0141(11) 0.0175(12) 0.0177(12) -0.0005(10) 0.0011(10) 0.0028(10)
C22 0.0125(11) 0.0198(12) 0.0205(12) -0.0016(10) 0.0005(10) 0.0023(10)
C23 0.0128(11) 0.0200(12) 0.0221(13) -0.0009(10) -0.0039(10) 0.0030(10)
C24 0.0207(13) 0.0233(13) 0.0238(14) 0.0030(11) 0.0056(11) 0.0002(11)
C25 0.0145(12) 0.0211(12) 0.0178(12) -0.0032(10) 0.0017(10) -0.0025(10)
C26 0.0161(12) 0.0173(12) 0.0206(13) -0.0006(10) -0.0018(10) -0.0013(10)
C27 0.0196(13) 0.0201(12) 0.0214(13) -0.0032(10) -0.0017(11) 0.0044(11)
C28 0.0156(12) 0.0230(12) 0.0163(12) -0.0016(10) 0.0028(10) 0.0037(10)
C29 0.0276(14) 0.0212(13) 0.0266(14) 0.0009(11) -0.0005(12) -0.0050(12)
C30 0.0152(12) 0.0190(12) 0.0229(13) -0.0024(10) -0.0012(10) -0.0031(10)
C31 0.0294(14) 0.0275(14) 0.0195(13) -0.0010(11) -0.0077(12) 0.0012(12)
O6 0.0121(8) 0.0187(9) 0.0275(10) 0.0004(7) -0.0067(8) -0.0018(7)
O7 0.0139(8) 0.0146(8) 0.0195(8) 0.0005(7) -0.0055(7) 0.0005(7)
O8 0.0187(9) 0.0221(9) 0.0253(10) -0.0035(8) 0.0079(8) -0.0053(8)
O9 0.0307(11) 0.0299(10) 0.0180(9) -0.0072(8) 0.0001(8) -0.0039(9)
O10 0.0199(9) 0.0278(9) 0.0141(8) -0.0020(7) 0.0022(7) -0.0015(8)
C32 0.0119(11) 0.0148(11) 0.0226(13) -0.0007(10) 0.0028(10) 0.0017(10)
C33 0.0126(11) 0.0137(11) 0.0160(12) -0.0016(9) 0.0011(9) 0.0009(9)
C34 0.0122(11) 0.0137(11) 0.0182(12) -0.0014(9) 0.0028(9) 0.0006(9)
C35 0.0153(12) 0.0158(12) 0.0217(13) -0.0038(10) 0.0016(10) 0.0007(10)
C36 0.0161(12) 0.0178(12) 0.0254(14) -0.0037(10) -0.0015(11) -0.0016(10)
C37 0.0118(11) 0.0208(13) 0.0296(14) -0.0040(11) -0.0050(11) -0.0021(10)
C38 0.0169(12) 0.0173(12) 0.0222(13) 0.0015(10) 0.0026(10) -0.0001(10)
C39 0.0198(13) 0.0173(12) 0.0306(14) -0.0061(11) 0.0009(12) 0.0035(11)
C40 0.0241(13) 0.0227(13) 0.0206(13) -0.0070(11) 0.0031(11) -0.0035(11)
C41 0.0114(11) 0.0134(11) 0.0153(11) 0.0029(9) 0.0027(9) 0.0018(9)
C42 0.0099(10) 0.0135(11) 0.0166(11) -0.0009(9) -0.0007(9) 0.0003(9)
C43 0.0101(11) 0.0169(11) 0.0204(12) -0.0007(10) 0.0029(10) -0.0013(9)
C44 0.0141(11) 0.0153(11) 0.0219(12) -0.0031(10) 0.0042(10) 0.0014(10)
C45 0.0148(11) 0.0170(12) 0.0200(12) 0.0015(10) -0.0001(10) 0.0020(10)
C46 0.0115(11) 0.0126(11) 0.0156(11) -0.0002(9) 0.0011(9) -0.0016(9)
C47 0.0127(11) 0.0155(11) 0.0131(11) 0.0026(9) -0.0024(9) 0.0046(9)
C48 0.0143(11) 0.0163(11) 0.0146(11) 0.0002(9) 0.0023(9) 0.0036(10)
C49 0.0117(11) 0.0160(11) 0.0189(12) 0.0031(9) 0.0000(10) 0.0029(10)
C50 0.0182(12) 0.0155(11) 0.0153(11) 0.0013(9) -0.0016(10) 0.0003(10)
C51 0.0138(11) 0.0155(11) 0.0118(11) -0.0009(9) 0.0003(9) 0.0008(9)
C52 0.0123(11) 0.0179(12) 0.0158(11) -0.0014(9) -0.0009(10) -0.0005(10)
C53 0.0129(11) 0.0183(12) 0.0182(12) -0.0004(9) 0.0000(10) -0.0012(10)
C54 0.0116(11) 0.0179(11) 0.0155(11) 0.0004(10) 0.0012(9) -0.0002(9)
C55 0.0195(13) 0.0255(13) 0.0168(12) 0.0012(10) -0.0034(10) 0.0047(11)
C56 0.0155(12) 0.0220(12) 0.0167(12) -0.0044(10) -0.0020(10) -0.0019(10)
C57 0.0195(12) 0.0186(12) 0.0183(12) -0.0039(10) 0.0004(10) -0.0042(10)
C58 0.0168(12) 0.0144(11) 0.0158(12) -0.0002(9) -0.0014(10) 0.0014(10)
C59 0.0141(11) 0.0163(11) 0.0139(11) -0.0013(9) -0.0029(9) 0.0020(9)
C60 0.0273(14) 0.0149(11) 0.0184(12) -0.0010(10) -0.0039(11) 0.0024(11)
C61 0.0183(12) 0.0152(11) 0.0188(12) -0.0014(10) -0.0027(10) 0.0039(10)
C62 0.0251(14) 0.0407(16) 0.0166(13) 0.0019(12) 0.0036(11) 0.0007(13)

loop_
_atom_type_symbol
_atom_type_description
_atom_type_scat_dispersion_real
_atom_type_scat_dispersion_imag
_atom_type_scat_source
C C 0.0033 0.0000 'International Tables Vol C Tables 4.2.6.8 and 6.1.1.4'
H H 0.0000 0.0000 'International Tables Vol C Tables 4.2.6.8 and 6.1.1.4'
O O 0.0106 0.0000 'International Tables Vol C Tables 4.2.6.8 and 6.1.1.4'

loop_
_geom_angle_atom_site_label_1
_geom_angle_atom_site_label_2
_geom_angle_atom_site_label_3
_geom_angle
C1 O1 O2 107.05(16)
C10 O2 O1 107.07(16)
C30 O5 C31 115.1(2)
O1 C1 C6 110.5(2)
O1 C1 C2 105.71(19)
C6 C1 C2 113.7(2)
O1 C1 H1 108.9
C6 C1 H1 108.9
C2 C1 H1 108.9
C1 C2 C7 108.5(2)
C1 C2 C3 107.36(19)
C7 C2 C3 114.7(2)
C1 C2 C10 100.13(19)
C7 C2 C10 117.20(19)
C3 C2 C10 107.55(18)
C13 C3 C4 115.7(2)
C13 C3 C2 110.7(2)
C4 C3 C2 114.8(2)
C13 C3 H3 104.8
C4 C3 H3 104.8
C2 C3 H3 104.8
C5 C4 C9 106.5(2)
C5 C4 C8 110.0(2)
C9 C4 C8 107.7(2)
C5 C4 C3 109.1(2)
C9 C4 C3 108.2(2)
C8 C4 C3 115.1(2)
C6 C5 C4 125.0(2)
C6 C5 H5 117.5
C4 C5 H5 117.5
C5 C6 C1 123.6(2)
C5 C6 H6 118.2
C1 C6 H6 118.2
C2 C7 H7A 109.5
C2 C7 H7B 109.5
H7A C7 H7B 109.5
C2 C7 H7C 109.5
H7A C7 H7C 109.5
H7B C7 H7C 109.5
C4 C8 H8A 109.5
C4 C8 H8B 109.5
H8A C8 H8B 109.5
C4 C8 H8C 109.5
H8A C8 H8C 109.5
H8B C8 H8C 109.5
C4 C9 H9A 109.5
C4 C9 H9B 109.5
H9A C9 H9B 109.5
C4 C9 H9C 109.5
H9A C9 H9C 109.5
H9B C9 H9C 109.5
O2 C10 C18 103.69(19)
O2 C10 C11 109.33(18)
C18 C10 C11 108.85(19)
O2 C10 C2 101.17(18)
C18 C10 C2 116.14(19)
C11 C10 C2 116.41(19)
C12 C11 C14 107.1(2)
C12 C11 C10 111.35(19)
C14 C11 C10 106.49(19)
C12 C11 C15 111.29(19)
C14 C11 C15 109.51(19)
C10 C11 C15 110.93(18)
C13 C12 C11 113.2(2)
C13 C12 H12A 108.9
C11 C12 H12A 108.9
C13 C12 H12B 108.9
C11 C12 H12B 108.9
H12A C12 H12B 107.8
C3 C13 C12 108.8(2)
C3 C13 H13A 109.9
C12 C13 H13A 109.9
C3 C13 H13B 109.9
C12 C13 H13B 109.9
H13A C13 H13B 108.3
C11 C14 H14A 109.5
C11 C14 H14B 109.5
H14A C14 H14B 109.5
C11 C14 H14C 109.5
H14A C14 H14C 109.5
H14B C14 H14C 109.5
C16 C15 C23 111.9(2)
C16 C15 C19 106.75(19)
C23 C15 C19 106.00(19)
C16 C15 C11 109.51(18)
C23 C15 C11 109.70(19)
C19 C15 C11 112.91(19)
C17 C16 C15 121.5(2)
C17 C16 C20 118.3(2)
C15 C16 C20 120.2(2)
C16 C17 C18 125.3(2)
C16 C17 H17 117.3
C18 C17 H17 117.3
O3 C18 C17 120.5(2)
O3 C18 C10 123.0(2)
C17 C18 C10 116.4(2)
C15 C19 H19A 109.5
C15 C19 H19B 109.5
H19A C19 H19B 109.5
C15 C19 H19C 109.5
H19A C19 H19C 109.5
H19B C19 H19C 109.5
C16 C20 C25 110.71(19)
C16 C20 C21 111.89(19)
C25 C20 C21 112.9(2)
C16 C20 H20 107.0
C25 C20 H20 107.0
C21 C20 H20 107.0
C24 C21 C22 110.1(2)
C24 C21 C28 107.2(2)
C22 C21 C28 111.3(2)
C24 C21 C20 109.7(2)
C22 C21 C20 109.0(2)
C28 C21 C20 109.51(19)
C23 C22 C21 112.6(2)
C23 C22 H22A 109.1
C21 C22 H22A 109.1
C23 C22 H22B 109.1
C21 C22 H22B 109.1
H22A C22 H22B 107.8
C22 C23 C15 114.0(2)
C22 C23 H23A 108.8
C15 C23 H23A 108.8
C22 C23 H23B 108.8
C15 C23 H23B 108.8
H23A C23 H23B 107.7
C21 C24 H24A 109.5
C21 C24 H24B 109.5
H24A C24 H24B 109.5
C21 C24 H24C 109.5
H24A C24 H24C 109.5
H24B C24 H24C 109.5
C26 C25 C20 113.9(2)
C26 C25 H25A 108.8
C20 C25 H25A 108.8
C26 C25 H25B 108.8
C20 C25 H25B 108.8
H25A C25 H25B 107.7
C30 C26 C27 112.0(2)
C30 C26 C25 110.2(2)
C27 C26 C25 109.0(2)
C30 C26 C29 106.2(2)
C27 C26 C29 110.2(2)
C25 C26 C29 109.2(2)
C28 C27 C26 111.8(2)
C28 C27 H27A 109.3
C26 C27 H27A 109.3
C28 C27 H27B 109.3
C26 C27 H27B 109.3
H27A C27 H27B 107.9
C27 C28 C21 114.1(2)
C27 C28 H28A 108.7
C21 C28 H28A 108.7
C27 C28 H28B 108.7
C21 C28 H28B 108.7
H28A C28 H28B 107.6
C26 C29 H29A 109.5
C26 C29 H29B 109.5
H29A C29 H29B 109.5
C26 C29 H29C 109.5
H29A C29 H29C 109.5
H29B C29 H29C 109.5
O4 C30 O5 122.7(2)
O4 C30 C26 125.3(2)
O5 C30 C26 111.9(2)
O5 C31 H31A 109.5
O5 C31 H31B 109.5
H31A C31 H31B 109.5
O5 C31 H31C 109.5
H31A C31 H31C 109.5
H31B C31 H31C 109.5
C32 O6 O7 107.32(16)
C41 O7 O6 107.26(15)
C61 O10 C62 114.5(2)
O6 C32 C37 110.8(2)
O6 C32 C33 104.96(19)
C37 C32 C33 112.6(2)
O6 C32 H32 109.5
C37 C32 H32 109.5
C33 C32 H32 109.5
C32 C33 C38 109.3(2)
C32 C33 C34 106.44(19)
C38 C33 C34 114.94(19)
C32 C33 C41 100.31(18)
C38 C33 C41 116.77(19)
C34 C33 C41 107.68(18)
C44 C34 C35 114.7(2)
C44 C34 C33 111.3(2)
C35 C34 C33 115.52(19)
C44 C34 H34 104.6
C35 C34 H34 104.6
C33 C34 H34 104.6
C36 C35 C39 110.0(2)
C36 C35 C40 106.2(2)
C39 C35 C40 107.5(2)
C36 C35 C34 108.9(2)
C39 C35 C34 115.3(2)
C40 C35 C34 108.7(2)
C37 C36 C35 124.6(2)
C37 C36 H36 117.7
C35 C36 H36 117.7
C36 C37 C32 124.1(2)
C36 C37 H37 117.9
C32 C37 H37 117.9
C33 C38 H38A 109.5
C33 C38 H38B 109.5
H38A C38 H38B 109.5
C33 C38 H38C 109.5
H38A C38 H38C 109.5
H38B C38 H38C 109.5
C35 C39 H32A 109.5
C35 C39 H32B 109.5
H32A C39 H32B 109.5
C35 C39 H32C 109.5
H32A C39 H32C 109.5
H32B C39 H32C 109.5
C35 C40 H40A 109.5
C35 C40 H40B 109.5
H40A C40 H40B 109.5
C35 C40 H40C 109.5
H40A C40 H40C 109.5
H40B C40 H40C 109.5
O7 C41 C49 103.89(18)
O7 C41 C42 109.54(18)
C49 C41 C42 108.72(19)
O7 C41 C33 101.55(18)
C49 C41 C33 116.20(19)
C42 C41 C33 115.85(18)
C43 C42 C45 108.03(19)
C43 C42 C41 110.98(19)
C45 C42 C41 106.58(19)
C43 C42 C46 110.56(18)
C45 C42 C46 108.56(19)
C41 C42 C46 111.95(18)
C44 C43 C42 112.52(19)
C44 C43 H43A 109.1
C42 C43 H43A 109.1
C44 C43 H43B 109.1
C42 C43 H43B 109.1
H43A C43 H43B 107.8
C34 C44 C43 109.1(2)
C34 C44 H44A 109.9
C43 C44 H44A 109.9
C34 C44 H44B 109.9
C43 C44 H44B 109.9
H44A C44 H44B 108.3
C42 C45 H45A 109.5
C42 C45 H45B 109.5
H45A C45 H45B 109.5
C42 C45 H45C 109.5
H45A C45 H45C 109.5
H45B C45 H45C 109.5
C47 C46 C54 111.89(19)
C47 C46 C50 106.86(19)
C54 C46 C50 106.30(19)
C47 C46 C42 108.93(18)
C54 C46 C42 109.82(19)
C50 C46 C42 113.04(19)
C48 C47 C46 121.0(2)
C48 C47 C51 118.2(2)
C46 C47 C51 120.6(2)
C47 C48 C49 125.8(2)
C47 C48 H48 117.1
C49 C48 H48 117.1
O8 C49 C48 120.5(2)
O8 C49 C41 122.8(2)
C48 C49 C41 116.6(2)
C46 C50 H50A 109.5
C46 C50 H50B 109.5
H50A C50 H50B 109.5
C46 C50 H50C 109.5
H50A C50 H50C 109.5
H50B C50 H50C 109.5
C47 C51 C59 109.36(18)
C47 C51 C52 113.32(19)
C59 C51 C52 113.4(2)
C47 C51 H51 106.8
C59 C51 H51 106.8
C52 C51 H51 106.8
C56 C52 C53 110.31(19)
C56 C52 C55 107.23(19)
C53 C52 C55 109.9(2)
C56 C52 C51 110.8(2)
C53 C52 C51 109.49(19)
C55 C52 C51 109.1(2)
C54 C53 C52 112.80(19)
C54 C53 H53A 109.0
C52 C53 H53A 109.0
C54 C53 H53B 109.0
C52 C53 H53B 109.0
H53A C53 H53B 107.8
C53 C54 C46 113.6(2)
C53 C54 H54A 108.8
C46 C54 H54A 108.8
C53 C54 H54B 108.8
C46 C54 H54B 108.8
H54A C54 H54B 107.7
C52 C55 H55A 109.5
C52 C55 H55B 109.5
H55A C55 H55B 109.5
C52 C55 H55C 109.5
H55A C55 H55C 109.5
H55B C55 H55C 109.5
C57 C56 C52 115.1(2)
C57 C56 H56A 108.5
C52 C56 H56A 108.5
C57 C56 H56B 108.5
C52 C56 H56B 108.5
H56A C56 H56B 107.5
C56 C57 C58 111.0(2)
C56 C57 H57A 109.4
C58 C57 H57A 109.4
C56 C57 H57B 109.4
C58 C57 H57B 109.4
H57A C57 H57B 108.0
C61 C58 C59 113.5(2)
C61 C58 C60 106.2(2)
C59 C58 C60 109.04(19)
C61 C58 C57 109.0(2)
C59 C58 C57 108.2(2)
C60 C58 C57 110.9(2)
C58 C59 C51 113.71(19)
C58 C59 H59A 108.8
C51 C59 H59A 108.8
C58 C59 H59B 108.8
C51 C59 H59B 108.8
H59A C59 H59B 107.7
C58 C60 H60A 109.5
C58 C60 H60B 109.5
H60A C60 H60B 109.5
C58 C60 H60C 109.5
H60A C60 H60C 109.5
H60B C60 H60C 109.5
O9 C61 O10 122.3(2)
O9 C61 C58 124.8(2)
O10 C61 C58 112.8(2)
O10 C62 H62A 109.5
O10 C62 H62B 109.5
H62A C62 H62B 109.5
O10 C62 H62C 109.5
H62A C62 H62C 109.5
H62B C62 H62C 109.5

loop_
_geom_bond_atom_site_label_1
_geom_bond_atom_site_label_2
_geom_bond_distance
O1 C1 1.451(3)
O1 O2 1.498(2)
O2 C10 1.445(3)
O3 C18 1.224(3)
O4 C30 1.204(3)
O5 C30 1.348(3)
O5 C31 1.441(3)
C1 C6 1.500(4)
C1 C2 1.531(3)
C1 H1 1.0000
C2 C7 1.534(3)
C2 C3 1.556(3)
C2 C10 1.568(3)
C3 C13 1.523(4)
C3 C4 1.549(3)
C3 H3 1.0000
C4 C5 1.511(4)
C4 C9 1.543(4)
C4 C8 1.546(4)
C5 C6 1.325(4)
C5 H5 0.9500
C6 H6 0.9500
C7 H7A 0.9800
C7 H7B 0.9800
C7 H7C 0.9800
C8 H8A 0.9800
C8 H8B 0.9800
C8 H8C 0.9800
C9 H9A 0.9800
C9 H9B 0.9800
C9 H9C 0.9800
C10 C18 1.547(3)
C10 C11 1.562(3)
C11 C12 1.539(3)
C11 C14 1.554(3)
C11 C15 1.589(3)
C12 C13 1.532(3)
C12 H12A 0.9900
C12 H12B 0.9900
C13 H13A 0.9900
C13 H13B 0.9900
C14 H14A 0.9800
C14 H14B 0.9800
C14 H14C 0.9800
C15 C16 1.525(3)
C15 C23 1.556(3)
C15 C19 1.564(3)
C16 C17 1.345(3)
C16 C20 1.525(3)
C17 C18 1.470(3)
C17 H17 0.9500
C19 H19A 0.9800
C19 H19B 0.9800
C19 H19C 0.9800
C20 C25 1.545(3)
C20 C21 1.549(3)
C20 H20 1.0000
C21 C24 1.535(3)
C21 C22 1.536(3)
C21 C28 1.547(3)
C22 C23 1.531(3)
C22 H22A 0.9900
C22 H22B 0.9900
C23 H23A 0.9900
C23 H23B 0.9900
C24 H24A 0.9800
C24 H24B 0.9800
C24 H24C 0.9800
C25 C26 1.536(3)
C25 H25A 0.9900
C25 H25B 0.9900
C26 C30 1.529(4)
C26 C27 1.535(4)
C26 C29 1.542(3)
C27 C28 1.523(4)
C27 H27A 0.9900
C27 H27B 0.9900
C28 H28A 0.9900
C28 H28B 0.9900
C29 H29A 0.9800
C29 H29B 0.9800
C29 H29C 0.9800
C31 H31A 0.9800
C31 H31B 0.9800
C31 H31C 0.9800
O6 C32 1.450(3)
O6 O7 1.505(2)
O7 C41 1.455(3)
O8 C49 1.221(3)
O9 C61 1.205(3)
O10 C61 1.350(3)
O10 C62 1.449(3)
C32 C37 1.508(3)
C32 C33 1.531(3)
C32 H32 1.0000
C33 C38 1.537(3)
C33 C34 1.551(3)
C33 C41 1.567(3)
C34 C44 1.520(3)
C34 C35 1.551(3)
C34 H34 1.0000
C35 C36 1.505(4)
C35 C39 1.542(3)
C35 C40 1.548(4)
C36 C37 1.328(4)
C36 H36 0.9500
C37 H37 0.9500
C38 H38A 0.9800
C38 H38B 0.9800
C38 H38C 0.9800
C39 H32A 0.9800
C39 H32B 0.9800
C39 H32C 0.9800
C40 H40A 0.9800
C40 H40B 0.9800
C40 H40C 0.9800
C41 C49 1.554(3)
C41 C42 1.562(3)
C42 C43 1.533(3)
C42 C45 1.556(3)
C42 C46 1.584(3)
C43 C44 1.531(3)
C43 H43A 0.9900
C43 H43B 0.9900
C44 H44A 0.9900
C44 H44B 0.9900
C45 H45A 0.9800
C45 H45B 0.9800
C45 H45C 0.9800
C46 C47 1.528(3)
C46 C54 1.553(3)
C46 C50 1.560(3)
C47 C48 1.345(3)
C47 C51 1.529(3)
C48 C49 1.466(3)
C48 H48 0.9500
C50 H50A 0.9800
C50 H50B 0.9800
C50 H50C 0.9800
C51 C59 1.546(3)
C51 C52 1.550(3)
C51 H51 1.0000
C52 C56 1.534(3)
C52 C53 1.535(3)
C52 C55 1.543(3)
C53 C54 1.530(3)
C53 H53A 0.9900
C53 H53B 0.9900
C54 H54A 0.9900
C54 H54B 0.9900
C55 H55A 0.9800
C55 H55B 0.9800
C55 H55C 0.9800
C56 C57 1.528(3)
C56 H56A 0.9900
C56 H56B 0.9900
C57 C58 1.538(3)
C57 H57A 0.9900
C57 H57B 0.9900
C58 C61 1.521(3)
C58 C59 1.531(3)
C58 C60 1.532(3)
C59 H59A 0.9900
C59 H59B 0.9900
C60 H60A 0.9800
C60 H60B 0.9800
C60 H60C 0.9800
C62 H62A 0.9800
C62 H62B 0.9800
C62 H62C 0.9800
